data_4503977
loop_
_publ_author_name
'Chen, Huan-Ching'
'Hu, Hui-Ling'
'Chan, Zhi-Kai'
'Yeh, Chun-Wei'
'Jia, Hsi-Wei'
'Wu, Chi-Phi'
'Chen, Jhy-Der'
'Wang, Ju-Chun'

_publ_section_title
;
 Ag(I) Complexes Containing FlexibleN,N&#x2018;-Di(2-pyridyl)adipoamide
 Ligands:&#x00A0; Syntheses, Structures, and Ligand Conformations
;
_journal_issue 4
_journal_name_full 'Crystal Growth &amp; Design'
_journal_page_first 698
_journal_paper_doi 10.1021/cg060619y
_journal_volume 7
_journal_year 2007
_chemical_formula_sum 'C16 H18 Ag F6 N4 O2 P'
_chemical_formula_weight 551.18
_chemical_name_systematic
; 
 ? 
;
_space_group_IT_number 2
_symmetry_cell_setting triclinic
_symmetry_space_group_name_Hall '-P 1'
_symmetry_space_group_name_H-M 'P -1'
_atom_sites_solution_hydrogens geom
_atom_sites_solution_primary direct
_atom_sites_solution_secondary difmap
_audit_creation_method SHELXL-97
_cell_angle_alpha 110.359(10)
_cell_angle_beta 92.989(11)
_cell_angle_gamma 93.981(13)
_cell_formula_units_Z 1
_cell_length_a 4.9284(8)
_cell_length_b 10.5139(19)
_cell_length_c 11.6977(17)
_cell_measurement_reflns_used 28
_cell_measurement_temperature 295(2)
_cell_measurement_theta_max 13.49
_cell_measurement_theta_min 5.66
_cell_volume 565.01(17)
_computing_cell_refinement 'Bruker XSCANS'
_computing_data_collection 'Bruker XSCANS'
_computing_data_reduction 'Bruker SHELXTL'
_computing_molecular_graphics 'Bruker SHELXTL'
_computing_publication_material 'Bruker SHELXTL'
_computing_structure_refinement 'SHELXL-97 (Sheldrick, 1997)'
_computing_structure_solution 'SHELXS-97 (Sheldrick, 1990)'
_diffrn_ambient_temperature 295(2)
_diffrn_measured_fraction_theta_full 0.975
_diffrn_measured_fraction_theta_max 0.975
_diffrn_measurement_device_type 'Bruker P4'
_diffrn_measurement_method '\w scans'
_diffrn_radiation_monochromator graphite
_diffrn_radiation_source 'fine-focus sealed tube'
_diffrn_radiation_type MoK\a
_diffrn_radiation_wavelength 0.71073
_diffrn_reflns_av_R_equivalents 0.0238
_diffrn_reflns_av_sigmaI/netI 0.0354
_diffrn_reflns_limit_h_max 1
_diffrn_reflns_limit_h_min -5
_diffrn_reflns_limit_k_max 11
_diffrn_reflns_limit_k_min -11
_diffrn_reflns_limit_l_max 13
_diffrn_reflns_limit_l_min -13
_diffrn_reflns_number 2655
_diffrn_reflns_theta_full 24.99
_diffrn_reflns_theta_max 24.99
_diffrn_reflns_theta_min 2.25
_diffrn_standards_interval_count 100
_diffrn_standards_number 3
_exptl_absorpt_coefficient_mu 1.030
_exptl_absorpt_correction_T_max 0.9873
_exptl_absorpt_correction_T_min 0.8224
_exptl_absorpt_correction_type empirical
_exptl_crystal_colour colorless
_exptl_crystal_density_diffrn 1.620
_exptl_crystal_density_method 'not measured'
_exptl_crystal_description plate
_exptl_crystal_F_000 274
_exptl_crystal_size_max 0.5
_exptl_crystal_size_mid 0.3
_exptl_crystal_size_min 0.2
_refine_diff_density_max 0.754
_refine_diff_density_min -0.502
_refine_diff_density_rms 0.096
_refine_ls_extinction_method none
_refine_ls_goodness_of_fit_ref 1.032
_refine_ls_hydrogen_treatment mixed
_refine_ls_matrix_type full
_refine_ls_number_parameters 173
_refine_ls_number_reflns 1940
_refine_ls_number_restraints 0
_refine_ls_restrained_S_all 1.032
_refine_ls_R_factor_all 0.0600
_refine_ls_R_factor_gt 0.0543
_refine_ls_shift/su_max 0.000
_refine_ls_shift/su_mean 0.000
_refine_ls_structure_factor_coef Fsqd
_refine_ls_weighting_details 'calc w=1/[\s^2^(Fo^2^)+(0.0000P)^2^+3.0828P] where P=(Fo^2^+2Fc^2^)/3'
_refine_ls_weighting_scheme calc
_refine_ls_wR_factor_gt 0.1209
_refine_ls_wR_factor_ref 0.1238
_reflns_number_gt 1750
_reflns_number_total 1940
_reflns_threshold_expression >2sigma(I)
_cod_data_source_file cg060619ysi20061229_020634.cif
_cod_data_source_block 4
_cod_depositor_comments
;
The following automatic conversions were performed:

'_symmetry_cell_setting' value 'Triclinic' changed to 'triclinic'
according to /home/saulius/struct/CIF-dictionaries/cif_core.dic
dictionary named 'cif_core.dic' version 2.4.1 from 2010-06-29.

Automatic conversion script
Id: cif_fix_values 1715 2011-07-08 13:25:40Z adriana 
;
_cod_original_cell_volume 565.01(16)
_cod_original_sg_symbol_H-M P-1
_cod_database_code 4503977

loop_
_symmetry_equiv_pos_as_xyz
'x, y, z'
'-x, -y, -z'

loop_
_atom_site_label
_atom_site_type_symbol
_atom_site_fract_x
_atom_site_fract_y
_atom_site_fract_z
_atom_site_U_iso_or_equiv
_atom_site_adp_type
_atom_site_occupancy
_atom_site_symmetry_multiplicity
_atom_site_calc_flag
_atom_site_refinement_flags
Ag1 Ag 0.0000 0.5000 0.5000 0.0637(3) Uani 1 2 d S
O1 O 0.7657(8) 0.3860(5) 0.2377(4) 0.0684(13) Uani 1 1 d .
N1 N 0.2665(9) 0.3439(5) 0.4787(5) 0.0523(12) Uani 1 1 d .
N2 N 0.3397(10) 0.3467(6) 0.2859(5) 0.0537(13) Uani 1 1 d .
H2N H 0.166(14) 0.361(6) 0.271(6) 0.066(19) Uiso 1 1 d .
C1 C 0.3086(14) 0.2946(7) 0.5694(6) 0.0652(18) Uani 1 1 d .
H1A H 0.2068 0.3245 0.6369 0.078 Uiso 1 1 calc R
C2 C 0.4907(15) 0.2040(8) 0.5673(7) 0.075(2) Uani 1 1 d .
H2A H 0.5149 0.1727 0.6319 0.090 Uiso 1 1 calc R
C3 C 0.6397(14) 0.1593(7) 0.4672(8) 0.075(2) Uani 1 1 d .
H3A H 0.7693 0.0981 0.4640 0.090 Uiso 1 1 calc R
C4 C 0.5961(13) 0.2056(7) 0.3710(7) 0.0619(17) Uani 1 1 d .
H4A H 0.6931 0.1750 0.3019 0.074 Uiso 1 1 calc R
C5 C 0.4066(11) 0.2977(6) 0.3799(5) 0.0480(14) Uani 1 1 d .
C6 C 0.5230(11) 0.3859(7) 0.2185(5) 0.0504(14) Uani 1 1 d .
C7 C 0.3935(13) 0.4343(10) 0.1242(7) 0.092(3) Uani 1 1 d .
H7A H 0.2622 0.3616 0.0721 0.110 Uiso 1 1 calc R
H7B H 0.2919 0.5103 0.1664 0.110 Uiso 1 1 calc R
C8 C 0.5672(12) 0.4762(8) 0.0467(6) 0.0641(18) Uani 1 1 d .
H8A H 0.6690 0.4003 0.0043 0.077 Uiso 1 1 calc R
H8B H 0.6983 0.5493 0.0985 0.077 Uiso 1 1 calc R
P1 P 0.0424(7) 0.8919(4) 0.1730(4) 0.0631(9) Uani 0.50 1 d P
F1 F 0.0581(17) 0.9417(10) 0.3081(8) 0.088(3) Uani 0.50 1 d P
F2 F 0.038(2) 0.7584(13) 0.1878(13) 0.138(5) Uani 0.50 1 d P
F3 F 0.044(3) 1.0293(12) 0.1618(11) 0.141(5) Uani 0.50 1 d P
F4 F 0.026(3) 0.8445(14) 0.0350(10) 0.147(5) Uani 0.50 1 d P
F5 F 0.341(3) 0.9041(14) 0.1729(13) 0.155(5) Uani 0.50 1 d P
F6 F -0.262(3) 0.8775(16) 0.1742(15) 0.177(6) Uani 0.50 1 d P

loop_
_atom_site_aniso_label
_atom_site_aniso_U_11
_atom_site_aniso_U_22
_atom_site_aniso_U_33
_atom_site_aniso_U_23
_atom_site_aniso_U_13
_atom_site_aniso_U_12
Ag1 0.0546(4) 0.0822(6) 0.0702(5) 0.0441(4) 0.0121(3) 0.0161(4)
O1 0.034(2) 0.120(4) 0.073(3) 0.059(3) 0.007(2) 0.015(2)
N1 0.046(3) 0.064(3) 0.057(3) 0.034(3) -0.002(2) 0.001(2)
N2 0.034(3) 0.083(4) 0.058(3) 0.042(3) 0.001(2) 0.007(2)
C1 0.066(4) 0.078(5) 0.063(4) 0.043(4) -0.006(3) -0.004(4)
C2 0.076(5) 0.082(5) 0.084(5) 0.056(4) -0.013(4) -0.004(4)
C3 0.059(4) 0.062(4) 0.117(7) 0.053(5) -0.014(4) 0.004(3)
C4 0.050(4) 0.062(4) 0.081(5) 0.035(4) 0.002(3) 0.007(3)
C5 0.035(3) 0.058(4) 0.057(4) 0.031(3) -0.006(2) -0.004(3)
C6 0.032(3) 0.075(4) 0.049(3) 0.029(3) 0.001(2) 0.006(3)
C7 0.042(4) 0.176(9) 0.096(6) 0.100(6) -0.004(4) 0.001(4)
C8 0.045(3) 0.100(5) 0.059(4) 0.044(4) 0.001(3) 0.008(3)
P1 0.059(2) 0.061(2) 0.070(2) 0.0254(18) -0.0061(17) 0.0091(17)
F1 0.076(5) 0.127(8) 0.079(6) 0.052(6) 0.007(4) 0.037(5)
F2 0.125(9) 0.152(11) 0.170(12) 0.107(10) -0.025(8) -0.014(8)
F3 0.187(12) 0.128(10) 0.133(10) 0.091(8) -0.039(9) -0.012(9)
F4 0.206(14) 0.176(12) 0.093(8) 0.077(8) 0.021(8) 0.075(11)
F5 0.129(11) 0.145(11) 0.158(12) 0.008(9) 0.041(9) 0.001(9)
F6 0.132(11) 0.184(14) 0.183(14) 0.033(11) -0.036(10) 0.011(10)

loop_
_atom_type_symbol
_atom_type_description
_atom_type_scat_dispersion_real
_atom_type_scat_dispersion_imag
_atom_type_scat_source
C C 0.0033 0.0016 'International Tables Vol C Tables 4.2.6.8 and 6.1.1.4'
H H 0.0000 0.0000 'International Tables Vol C Tables 4.2.6.8 and 6.1.1.4'
N N 0.0061 0.0033 'International Tables Vol C Tables 4.2.6.8 and 6.1.1.4'
O O 0.0106 0.0060 'International Tables Vol C Tables 4.2.6.8 and 6.1.1.4'
F F 0.0171 0.0103 'International Tables Vol C Tables 4.2.6.8 and 6.1.1.4'
P P 0.1023 0.0942 'International Tables Vol C Tables 4.2.6.8 and 6.1.1.4'
Ag Ag -0.8971 1.1015 'International Tables Vol C Tables 4.2.6.8 and 6.1.1.4'

loop_
_geom_angle_atom_site_label_1
_geom_angle_atom_site_label_2
_geom_angle_atom_site_label_3
_geom_angle
_geom_angle_site_symmetry_1
_geom_angle_site_symmetry_3
N1 Ag1 N1 180.000(2) . 2_566
C5 N1 C1 118.3(5) . .
C5 N1 Ag1 121.9(4) . .
C1 N1 Ag1 119.7(5) . .
C6 N2 C5 125.1(5) . .
C6 N2 H2N 115(4) . .
C5 N2 H2N 119(4) . .
N1 C1 C2 123.3(7) . .
N1 C1 H1A 118.3 . .
C2 C1 H1A 118.3 . .
C1 C2 C3 118.3(6) . .
C1 C2 H2A 120.8 . .
C3 C2 H2A 120.8 . .
C2 C3 C4 119.7(6) . .
C2 C3 H3A 120.2 . .
C4 C3 H3A 120.2 . .
C5 C4 C3 118.5(7) . .
C5 C4 H4A 120.7 . .
C3 C4 H4A 120.7 . .
N1 C5 C4 121.8(5) . .
N1 C5 N2 115.2(5) . .
C4 C5 N2 123.0(6) . .
O1 C6 N2 122.3(5) . .
O1 C6 C7 124.2(5) . .
N2 C6 C7 113.5(5) . .
C8 C7 C6 118.2(5) . .
C8 C7 H7A 107.8 . .
C6 C7 H7A 107.8 . .
C8 C7 H7B 107.8 . .
C6 C7 H7B 107.8 . .
H7A C7 H7B 107.1 . .
C7 C8 C8 117.2(7) . 2_665
C7 C8 H8A 108.0 . .
C8 C8 H8A 108.0 2_665 .
C7 C8 H8B 108.0 . .
C8 C8 H8B 108.0 2_665 .
H8A C8 H8B 107.3 . .
F5 P1 F2 92.5(8) . .
F5 P1 F1 91.8(7) . .
F2 P1 F1 82.4(7) . .
F5 P1 F3 88.2(8) . .
F2 P1 F3 178.2(9) . .
F1 P1 F3 95.9(7) . .
F5 P1 F6 179.0(10) . .
F2 P1 F6 86.5(8) . .
F1 P1 F6 87.8(7) . .
F3 P1 F6 92.7(9) . .
F5 P1 F4 88.2(8) . .
F2 P1 F4 99.0(8) . .
F1 P1 F4 178.6(7) . .
F3 P1 F4 82.7(7) . .
F6 P1 F4 92.3(9) . .

loop_
_geom_bond_atom_site_label_1
_geom_bond_atom_site_label_2
_geom_bond_distance
_geom_bond_site_symmetry_2
Ag1 N1 2.128(5) .
Ag1 N1 2.128(5) 2_566
O1 C6 1.205(6) .
N1 C5 1.337(7) .
N1 C1 1.346(7) .
N2 C6 1.363(7) .
N2 C5 1.401(7) .
N2 H2N 0.90(7) .
C1 C2 1.348(10) .
C1 H1A 0.9300 .
C2 C3 1.373(11) .
C2 H2A 0.9300 .
C3 C4 1.386(9) .
C3 H3A 0.9300 .
C4 C5 1.373(8) .
C4 H4A 0.9300 .
C6 C7 1.498(8) .
C7 C8 1.434(9) .
C7 H7A 0.9700 .
C7 H7B 0.9700 .
C8 C8 1.495(11) 2_665
C8 H8A 0.9700 .
C8 H8B 0.9700 .
P1 F5 1.470(14) .
P1 F2 1.471(12) .
P1 F1 1.478(9) .
P1 F3 1.495(11) .
P1 F6 1.501(16) .
P1 F4 1.510(12) .
